data_1576421
loop_
_publ_author_name
'Lapa, Hugo M.'
'del Rosso, Mattia'
'Zacchini, Stefano'
'Giarola, Greta'
'Alegria, Elisabete C. B. A.'
'Trzeciak, Anna M.'
'Marchetti, Fabio'
'Martins, Lu\'isa M. D. R. S.'
'Biancalana, Lorenzo'

_publ_section_title
;
 Controlling alkyne dimerization and trimerization with ruthenium(ii)
 arene isocyanide catalysts
;
_journal_issue 5
_journal_name_full 'Catalysis Science &amp; Technology'
_journal_page_first 1622
_journal_page_last 1653
_journal_paper_doi 10.1039/D5CY01493J
_journal_volume 16
_journal_year 2026
_chemical_formula_sum 'C27 H34 Cl N Ru'
_chemical_formula_weight 509.07
_space_group_crystal_system monoclinic
_space_group_IT_number 14
_space_group_name_Hall '-P 2yn'
_space_group_name_H-M_alt 'P 1 21/n 1'
_atom_sites_solution_hydrogens geom
_audit_creation_method SHELXL-2017/1
_audit_update_record
;
2025-11-21 deposited with the CCDC.	2026-01-29 downloaded from the CCDC.
;
_cell_angle_alpha 90
_cell_angle_beta 91.324(2)
_cell_angle_gamma 90
_cell_formula_units_Z 4
_cell_length_a 7.5945(4)
_cell_length_b 12.2445(6)
_cell_length_c 25.2295(12)
_cell_measurement_reflns_used 9943
_cell_measurement_temperature 100(2)
_cell_measurement_theta_max 36.869
_cell_measurement_theta_min 2.784
_cell_volume 2345.5(2)
_computing_cell_refinement 'APEX3 (Bruker AXS, 2015)'
_computing_data_collection 'APEX3 (Bruker AXS, 2015)'
_computing_data_reduction 'SAINT (Bruker AXS, 2015)'
_computing_molecular_graphics 'ORTEPIII (Johnson, 1996)'
_computing_publication_material 'XCIF 2014/2 (Bruker AXS, 2014)'
_computing_structure_refinement 'SHELXL-2017/1 (Sheldrick, 2017)'
_computing_structure_solution 'SHELXT 2014/5 (Sheldrick, 2014)'
_diffrn_ambient_temperature 100(2)
_diffrn_measured_fraction_theta_full 0.999
_diffrn_measured_fraction_theta_max 0.996
_diffrn_measurement_device_type 'PHOTONII area detector'
_diffrn_measurement_method 'phi and omega scans'
_diffrn_radiation_type MoK\a
_diffrn_radiation_wavelength 0.71073
_diffrn_reflns_av_R_equivalents 0.0482
_diffrn_reflns_av_unetI/netI 0.0393
_diffrn_reflns_Laue_measured_fraction_full 0.999
_diffrn_reflns_Laue_measured_fraction_max 0.996
_diffrn_reflns_limit_h_max 10
_diffrn_reflns_limit_h_min -10
_diffrn_reflns_limit_k_max 16
_diffrn_reflns_limit_k_min -16
_diffrn_reflns_limit_l_max 33
_diffrn_reflns_limit_l_min -33
_diffrn_reflns_number 28581
_diffrn_reflns_point_group_measured_fraction_full 0.999
_diffrn_reflns_point_group_measured_fraction_max 0.996
_diffrn_reflns_theta_full 25.242
_diffrn_reflns_theta_max 27.996
_diffrn_reflns_theta_min 1.615
_diffrn_source 'fine-focus sealed tube'
_exptl_absorpt_coefficient_mu 0.796
_exptl_absorpt_correction_T_max 0.4389
_exptl_absorpt_correction_T_min 0.2585
_exptl_absorpt_correction_type empirical
_exptl_absorpt_process_details
; 
 Data were corrected for Lorentz polarization and absorption
 effects (empirical absorption correction SADABS).
 R(int) =  0.1560 (selected reflections only, before parameter refinement)
 R(int) =  0.0680 (selected reflections only, after parameter refinement)
;
_exptl_crystal_colour orange
_exptl_crystal_density_diffrn 1.442
_exptl_crystal_description prism
_exptl_crystal_F_000 1056
_exptl_crystal_size_max 0.150
_exptl_crystal_size_mid 0.130
_exptl_crystal_size_min 0.100
_refine_diff_density_max 1.319
_refine_diff_density_min -1.238
_refine_diff_density_rms 0.101
_refine_ls_extinction_method none
_refine_ls_goodness_of_fit_ref 1.113
_refine_ls_hydrogen_treatment constr
_refine_ls_matrix_type full
_refine_ls_number_parameters 277
_refine_ls_number_reflns 5623
_refine_ls_number_restraints 3
_refine_ls_restrained_S_all 1.117
_refine_ls_R_factor_all 0.0485
_refine_ls_R_factor_gt 0.0430
_refine_ls_shift/su_max 0.001
_refine_ls_shift/su_mean 0.000
_refine_ls_structure_factor_coef Fsqd
_refine_ls_weighting_details 'w=1/[\s^2^(Fo^2^)+(0.0228P)^2^+6.7385P] where P=(Fo^2^+2Fc^2^)/3'
_refine_ls_weighting_scheme calc
_refine_ls_wR_factor_gt 0.0930
_refine_ls_wR_factor_ref 0.0955
_reflns_Friedel_coverage 0.000
_reflns_number_gt 5070
_reflns_number_total 5623
_reflns_threshold_expression 'I > 2\s(I)'
_cod_data_source_file d5cy01493j2.cif
_cod_data_source_block 4b
_cod_depositor_comments 'Adding full bibliography for 1576417--1576424.cif.'
_cod_original_sg_symbol_H-M 'P 21/n'
_cod_database_code 1576421
_shelx_shelxl_version_number 2017/1
_shelx_space_group_comment
;
The symmetry employed for this shelxl refinement is uniquely defined
by the following loop, which should always be used as a source of
symmetry information in preference to the above space-group names.
They are only intended as comments.
;
_shelx_estimated_absorpt_t_min 0.890
_shelx_estimated_absorpt_t_max 0.925

loop_
_space_group_symop_operation_xyz
'x, y, z'
'-x+1/2, y+1/2, -z+1/2'
'-x, -y, -z'
'x-1/2, -y-1/2, z-1/2'

loop_
_atom_site_label
_atom_site_type_symbol
_atom_site_fract_x
_atom_site_fract_y
_atom_site_fract_z
_atom_site_U_iso_or_equiv
_atom_site_adp_type
_atom_site_occupancy
_atom_site_site_symmetry_order
_atom_site_calc_flag
_atom_site_refinement_flags_posn
_atom_site_refinement_flags_adp
_atom_site_refinement_flags_occupancy
_atom_site_disorder_assembly
_atom_site_disorder_group
Cl1 Cl 0.39640(9) 0.80623(6) 0.44453(3) 0.01535(14) Uani 1 1 d . . . . .
N1 N 0.6065(3) 0.5160(2) 0.43701(10) 0.0158(5) Uani 1 1 d . . . . .
Ru1 Ru 0.65803(3) 0.75309(2) 0.39886(2) 0.01019(7) Uani 1 1 d . . . . .
C1 C 0.6229(4) 0.6053(2) 0.42312(10) 0.0118(5) Uani 1 1 d . . . . .
C2 C 0.5920(4) 0.3992(2) 0.44430(12) 0.0161(6) Uani 1 1 d . . . . .
H2 H 0.633117 0.380090 0.481078 0.019 Uiso 1 1 calc R U . . .
C3 C 0.4002(4) 0.3645(3) 0.43676(13) 0.0222(7) Uani 1 1 d . . . . .
H3A H 0.388298 0.287101 0.447498 0.027 Uiso 1 1 calc R U . . .
H3B H 0.326106 0.408961 0.460241 0.027 Uiso 1 1 calc R U . . .
C4 C 0.3333(4) 0.3773(3) 0.37977(13) 0.0230(7) Uani 1 1 d . . . . .
H4A H 0.331530 0.455668 0.370147 0.028 Uiso 1 1 calc R U . . .
H4B H 0.211396 0.349070 0.376498 0.028 Uiso 1 1 calc R U . . .
C5 C 0.4509(5) 0.3152(3) 0.34188(14) 0.0291(8) Uani 1 1 d . . . . .
H5A H 0.446396 0.236151 0.349878 0.035 Uiso 1 1 calc R U . . .
H5B H 0.407546 0.326129 0.304950 0.035 Uiso 1 1 calc R U . . .
C6 C 0.6396(5) 0.3554(3) 0.34739(13) 0.0288(8) Uani 1 1 d . . . . .
H6A H 0.644952 0.433287 0.337001 0.035 Uiso 1 1 calc R U . . .
H6B H 0.714862 0.313404 0.323193 0.035 Uiso 1 1 calc R U . . .
C7 C 0.7100(5) 0.3425(3) 0.40456(13) 0.0233(7) Uani 1 1 d . . . . .
H7A H 0.718102 0.263852 0.413365 0.028 Uiso 1 1 calc R U . . .
H7B H 0.830082 0.373781 0.407435 0.028 Uiso 1 1 calc R U . . .
C11 C 0.5122(4) 0.7017(2) 0.33568(11) 0.0135(5) Uani 1 1 d . . . . .
C12 C 0.4462(4) 0.6649(2) 0.29547(12) 0.0173(6) Uani 1 1 d . . . . .
C13 C 0.3902(4) 0.6175(2) 0.24553(12) 0.0155(6) Uani 1 1 d . . . . .
C14 C 0.4455(4) 0.6625(3) 0.19770(12) 0.0205(6) Uani 1 1 d . . . . .
H14 H 0.509751 0.729069 0.198028 0.025 Uiso 1 1 calc R U . . .
C15 C 0.4075(4) 0.6111(3) 0.14995(13) 0.0252(7) Uani 1 1 d . . . . .
H15 H 0.446896 0.642542 0.117909 0.030 Uiso 1 1 calc R U . . .
C16 C 0.3134(4) 0.5149(3) 0.14819(13) 0.0244(7) Uani 1 1 d . . . . .
H16 H 0.290500 0.479188 0.115313 0.029 Uiso 1 1 calc R U . . .
C17 C 0.2524(4) 0.4707(3) 0.19498(14) 0.0240(7) Uani 1 1 d . . . . .
H17 H 0.185628 0.405117 0.194108 0.029 Uiso 1 1 calc R U . . .
C18 C 0.2887(4) 0.5220(3) 0.24303(13) 0.0197(6) Uani 1 1 d . . . . .
H18 H 0.244066 0.491962 0.274723 0.024 Uiso 1 1 calc R U . . .
C101 C 0.9450(4) 0.7281(2) 0.39616(12) 0.0142(6) Uani 1 1 d . . . . .
C102 C 0.9151(4) 0.7828(2) 0.44549(12) 0.0143(5) Uani 1 1 d . . . . .
C103 C 0.8163(4) 0.8797(2) 0.44600(12) 0.0145(6) Uani 1 1 d . . . . .
C104 C 0.7557(4) 0.9290(2) 0.39634(12) 0.0155(6) Uani 1 1 d . . . . .
C105 C 0.7937(4) 0.8795(2) 0.34760(12) 0.0153(6) Uani 1 1 d . . . . .
C106 C 0.8842(4) 0.7758(2) 0.34727(12) 0.0148(6) Uani 1 1 d . . . . .
C111 C 1.0478(4) 0.6227(3) 0.39507(14) 0.0212(6) Uani 1 1 d . . . . .
H11A H 1.005032 0.577628 0.365361 0.032 Uiso 1 1 calc R U . . .
H11B H 1.031993 0.583157 0.428401 0.032 Uiso 1 1 calc R U . . .
H11C H 1.173024 0.638800 0.390743 0.032 Uiso 1 1 calc R U . . .
C112 C 0.9891(4) 0.7329(3) 0.49625(12) 0.0217(7) Uani 1 1 d . . . . .
H11D H 1.018105 0.791083 0.521661 0.033 Uiso 1 1 calc DR U . . .
H11E H 1.095707 0.691319 0.488528 0.033 Uiso 1 1 calc R U . . .
H11F H 0.901254 0.684064 0.511398 0.033 Uiso 1 1 calc R U . . .
C113 C 0.7693(4) 0.9352(3) 0.49729(13) 0.0241(7) Uani 1 1 d . . . . .
H11G H 0.814243 0.891906 0.527332 0.036 Uiso 1 1 calc DR U . . .
H11H H 0.640949 0.941569 0.499240 0.036 Uiso 1 1 calc DR U . . .
H11I H 0.822152 1.008213 0.498549 0.036 Uiso 1 1 calc R U . . .
C114 C 0.6508(4) 1.0333(3) 0.39874(15) 0.0249(7) Uani 1 1 d . . . . .
H11J H 0.551502 1.029529 0.373297 0.037 Uiso 1 1 calc DR U . . .
H11K H 0.726382 1.095237 0.389904 0.037 Uiso 1 1 calc R U . . .
H11L H 0.606224 1.042945 0.434586 0.037 Uiso 1 1 calc DR U . . .
C115 C 0.7371(5) 0.9292(3) 0.29540(13) 0.0240(7) Uani 1 1 d . . . . .
H11M H 0.671990 0.996912 0.301787 0.036 Uiso 1 1 calc DR U . . .
H11N H 0.661075 0.877765 0.275847 0.036 Uiso 1 1 calc R U . . .
H11O H 0.841200 0.945440 0.274566 0.036 Uiso 1 1 calc R U . . .
C116 C 0.9251(5) 0.7207(3) 0.29542(13) 0.0243(7) Uani 1 1 d . . . . .
H11P H 1.052574 0.721811 0.290207 0.036 Uiso 1 1 calc R U . . .
H11Q H 0.865439 0.759636 0.266211 0.036 Uiso 1 1 calc R U . . .
H11R H 0.883841 0.644884 0.296192 0.036 Uiso 1 1 calc R U . . .

loop_
_atom_site_aniso_label
_atom_site_aniso_U_11
_atom_site_aniso_U_22
_atom_site_aniso_U_33
_atom_site_aniso_U_23
_atom_site_aniso_U_13
_atom_site_aniso_U_12
Cl1 0.0117(3) 0.0159(3) 0.0186(3) -0.0009(3) 0.0040(2) 0.0004(2)
N1 0.0172(12) 0.0141(12) 0.0163(12) -0.0006(10) 0.0002(9) -0.0007(10)
Ru1 0.01015(11) 0.00961(11) 0.01081(11) -0.00041(8) 0.00040(7) -0.00039(8)
C1 0.0103(13) 0.0171(14) 0.0080(12) -0.0018(10) 0.0004(9) 0.0003(10)
C2 0.0226(15) 0.0120(13) 0.0136(13) 0.0036(11) -0.0025(11) -0.0014(11)
C3 0.0248(16) 0.0220(16) 0.0196(15) 0.0006(12) -0.0002(13) -0.0081(13)
C4 0.0210(16) 0.0234(16) 0.0242(16) -0.0047(13) -0.0057(13) 0.0020(13)
C5 0.0318(19) 0.0308(19) 0.0242(17) -0.0120(14) -0.0082(14) 0.0125(15)
C6 0.0280(18) 0.038(2) 0.0209(16) -0.0098(14) 0.0011(13) 0.0131(15)
C7 0.0236(16) 0.0173(15) 0.0288(17) -0.0045(13) -0.0049(13) 0.0079(13)
C11 0.0124(13) 0.0124(13) 0.0158(13) 0.0019(11) 0.0025(10) 0.0005(10)
C12 0.0156(14) 0.0172(14) 0.0192(15) 0.0003(11) -0.0001(11) 0.0014(11)
C13 0.0111(13) 0.0184(14) 0.0169(14) -0.0020(11) -0.0021(11) 0.0034(11)
C14 0.0204(15) 0.0231(16) 0.0177(15) -0.0003(12) -0.0026(12) -0.0016(12)
C15 0.0245(17) 0.0361(19) 0.0150(15) -0.0003(13) -0.0009(12) 0.0033(14)
C16 0.0215(16) 0.0336(18) 0.0177(15) -0.0096(13) -0.0082(12) 0.0085(14)
C17 0.0187(16) 0.0202(16) 0.0329(18) -0.0066(13) -0.0061(13) -0.0013(12)
C18 0.0182(15) 0.0216(15) 0.0193(15) -0.0005(12) -0.0011(12) -0.0002(12)
C101 0.0093(13) 0.0146(14) 0.0187(14) -0.0005(11) 0.0023(10) -0.0016(10)
C102 0.0104(13) 0.0174(14) 0.0153(13) -0.0009(11) -0.0003(10) -0.0024(10)
C103 0.0106(13) 0.0164(14) 0.0167(14) -0.0038(11) 0.0001(10) -0.0033(10)
C104 0.0102(13) 0.0137(13) 0.0227(15) 0.0016(11) 0.0007(11) -0.0026(10)
C105 0.0122(13) 0.0154(14) 0.0183(14) 0.0051(11) 0.0015(11) -0.0053(11)
C106 0.0130(13) 0.0154(14) 0.0161(14) -0.0006(11) 0.0034(10) -0.0043(10)
C111 0.0161(15) 0.0187(15) 0.0289(17) -0.0016(13) 0.0008(12) 0.0045(12)
C112 0.0173(15) 0.0327(18) 0.0151(14) 0.0023(13) -0.0012(11) 0.0015(13)
C113 0.0234(17) 0.0261(17) 0.0227(16) -0.0108(13) -0.0013(13) 0.0007(13)
C114 0.0232(17) 0.0128(14) 0.039(2) -0.0003(13) 0.0032(14) 0.0014(12)
C115 0.0267(17) 0.0250(16) 0.0202(16) 0.0087(13) -0.0024(13) -0.0046(13)
C116 0.0251(17) 0.0313(18) 0.0169(15) -0.0035(13) 0.0080(13) 0.0021(14)

loop_
_atom_type_symbol
_atom_type_description
_atom_type_scat_dispersion_real
_atom_type_scat_dispersion_imag
_atom_type_scat_source
C C 0.0033 0.0016 'International Tables Vol C Tables 4.2.6.8 and 6.1.1.4'
H H 0.0000 0.0000 'International Tables Vol C Tables 4.2.6.8 and 6.1.1.4'
Cl Cl 0.1484 0.1585 'International Tables Vol C Tables 4.2.6.8 and 6.1.1.4'
N N 0.0061 0.0033 'International Tables Vol C Tables 4.2.6.8 and 6.1.1.4'
Ru Ru -1.2594 0.8363 'International Tables Vol C Tables 4.2.6.8 and 6.1.1.4'

loop_
_geom_angle_atom_site_label_1
_geom_angle_atom_site_label_2
_geom_angle_atom_site_label_3
_geom_angle
_geom_angle_site_symmetry_1
_geom_angle_site_symmetry_3
_geom_angle_publ_flag
C1 N1 C2 169.4(3) . . ?
C1 Ru1 C11 83.15(11) . . ?
C1 Ru1 C106 114.96(11) . . ?
C11 Ru1 C106 89.64(11) . . ?
C1 Ru1 C101 91.37(11) . . ?
C11 Ru1 C101 117.18(11) . . ?
C106 Ru1 C101 37.96(11) . . ?
C1 Ru1 C105 152.16(11) . . ?
C11 Ru1 C105 90.60(11) . . ?
C106 Ru1 C105 37.61(11) . . ?
C101 Ru1 C105 67.42(11) . . ?
C1 Ru1 C103 123.17(11) . . ?
C11 Ru1 C103 153.68(11) . . ?
C106 Ru1 C103 79.23(11) . . ?
C101 Ru1 C103 66.44(11) . . ?
C105 Ru1 C103 66.06(11) . . ?
C1 Ru1 C104 160.38(11) . . ?
C11 Ru1 C104 116.43(11) . . ?
C106 Ru1 C104 66.71(11) . . ?
C101 Ru1 C104 78.90(11) . . ?
C105 Ru1 C104 35.96(11) . . ?
C103 Ru1 C104 37.25(11) . . ?
C1 Ru1 C102 96.25(11) . . ?
C11 Ru1 C102 154.41(11) . . ?
C106 Ru1 C102 67.31(11) . . ?
C101 Ru1 C102 37.25(10) . . ?
C105 Ru1 C102 77.98(11) . . ?
C103 Ru1 C102 35.82(10) . . ?
C104 Ru1 C102 65.74(11) . . ?
C1 Ru1 Cl1 88.85(8) . . ?
C11 Ru1 Cl1 91.06(8) . . ?
C106 Ru1 Cl1 156.08(8) . . ?
C101 Ru1 Cl1 151.58(8) . . ?
C105 Ru1 Cl1 118.47(8) . . ?
C103 Ru1 Cl1 89.86(7) . . ?
C104 Ru1 Cl1 91.75(8) . . ?
C102 Ru1 Cl1 114.53(8) . . ?
N1 C1 Ru1 178.0(3) . . ?
N1 C2 C3 109.6(3) . . ?
N1 C2 C7 108.6(2) . . ?
C3 C2 C7 111.4(3) . . ?
N1 C2 H2 109.1 . . ?
C3 C2 H2 109.1 . . ?
C7 C2 H2 109.1 . . ?
C4 C3 C2 112.7(3) . . ?
C4 C3 H3A 109.0 . . ?
C2 C3 H3A 109.0 . . ?
C4 C3 H3B 109.0 . . ?
C2 C3 H3B 109.0 . . ?
H3A C3 H3B 107.8 . . ?
C3 C4 C5 110.7(3) . . ?
C3 C4 H4A 109.5 . . ?
C5 C4 H4A 109.5 . . ?
C3 C4 H4B 109.5 . . ?
C5 C4 H4B 109.5 . . ?
H4A C4 H4B 108.1 . . ?
C6 C5 C4 110.3(3) . . ?
C6 C5 H5A 109.6 . . ?
C4 C5 H5A 109.6 . . ?
C6 C5 H5B 109.6 . . ?
C4 C5 H5B 109.6 . . ?
H5A C5 H5B 108.1 . . ?
C5 C6 C7 111.1(3) . . ?
C5 C6 H6A 109.4 . . ?
C7 C6 H6A 109.4 . . ?
C5 C6 H6B 109.4 . . ?
C7 C6 H6B 109.4 . . ?
H6A C6 H6B 108.0 . . ?
C2 C7 C6 111.9(3) . . ?
C2 C7 H7A 109.2 . . ?
C6 C7 H7A 109.2 . . ?
C2 C7 H7B 109.2 . . ?
C6 C7 H7B 109.2 . . ?
H7A C7 H7B 107.9 . . ?
C12 C11 Ru1 171.1(3) . . ?
C11 C12 C13 172.6(3) . . ?
C18 C13 C14 117.8(3) . . ?
C18 C13 C12 121.8(3) . . ?
C14 C13 C12 120.4(3) . . ?
C15 C14 C13 120.7(3) . . ?
C15 C14 H14 119.7 . . ?
C13 C14 H14 119.7 . . ?
C16 C15 C14 121.0(3) . . ?
C16 C15 H15 119.5 . . ?
C14 C15 H15 119.5 . . ?
C15 C16 C17 119.3(3) . . ?
C15 C16 H16 120.4 . . ?
C17 C16 H16 120.4 . . ?
C18 C17 C16 120.2(3) . . ?
C18 C17 H17 119.9 . . ?
C16 C17 H17 119.9 . . ?
C17 C18 C13 121.0(3) . . ?
C17 C18 H18 119.5 . . ?
C13 C18 H18 119.5 . . ?
C106 C101 C102 120.2(3) . . ?
C106 C101 C111 119.3(3) . . ?
C102 C101 C111 120.5(3) . . ?
C106 C101 Ru1 70.76(16) . . ?
C102 C101 Ru1 74.46(16) . . ?
C111 C101 Ru1 129.2(2) . . ?
C103 C102 C101 119.8(3) . . ?
C103 C102 C112 121.4(3) . . ?
C101 C102 C112 118.8(3) . . ?
C103 C102 Ru1 71.85(16) . . ?
C101 C102 Ru1 68.29(16) . . ?
C112 C102 Ru1 131.8(2) . . ?
C102 C103 C104 120.1(3) . . ?
C102 C103 C113 121.7(3) . . ?
C104 C103 C113 118.3(3) . . ?
C102 C103 Ru1 72.32(17) . . ?
C104 C103 Ru1 71.40(16) . . ?
C113 C103 Ru1 128.3(2) . . ?
C105 C104 C103 120.4(3) . . ?
C105 C104 C114 121.3(3) . . ?
C103 C104 C114 118.3(3) . . ?
C105 C104 Ru1 71.97(17) . . ?
C103 C104 Ru1 71.35(16) . . ?
C114 C104 Ru1 128.8(2) . . ?
C104 C105 C106 119.4(3) . . ?
C104 C105 C115 122.0(3) . . ?
C106 C105 C115 118.5(3) . . ?
C104 C105 Ru1 72.07(16) . . ?
C106 C105 Ru1 68.13(15) . . ?
C115 C105 Ru1 130.4(2) . . ?
C101 C106 C105 119.8(3) . . ?
C101 C106 C116 119.7(3) . . ?
C105 C106 C116 120.3(3) . . ?
C101 C106 Ru1 71.28(16) . . ?
C105 C106 Ru1 74.26(16) . . ?
C116 C106 Ru1 129.5(2) . . ?
C101 C111 H11A 109.5 . . ?
C101 C111 H11B 109.5 . . ?
H11A C111 H11B 109.5 . . ?
C101 C111 H11C 109.5 . . ?
H11A C111 H11C 109.5 . . ?
H11B C111 H11C 109.5 . . ?
C102 C112 H11D 109.5 . . ?
C102 C112 H11E 109.5 . . ?
H11D C112 H11E 109.5 . . ?
C102 C112 H11F 109.5 . . ?
H11D C112 H11F 109.5 . . ?
H11E C112 H11F 109.5 . . ?
C103 C113 H11G 109.5 . . ?
C103 C113 H11H 109.5 . . ?
H11G C113 H11H 109.5 . . ?
C103 C113 H11I 109.5 . . ?
H11G C113 H11I 109.5 . . ?
H11H C113 H11I 109.5 . . ?
C104 C114 H11J 109.5 . . ?
C104 C114 H11K 109.5 . . ?
H11J C114 H11K 109.5 . . ?
C104 C114 H11L 109.5 . . ?
H11J C114 H11L 109.5 . . ?
H11K C114 H11L 109.5 . . ?
C105 C115 H11M 109.5 . . ?
C105 C115 H11N 109.5 . . ?
H11M C115 H11N 109.5 . . ?
C105 C115 H11O 109.5 . . ?
H11M C115 H11O 109.5 . . ?
H11N C115 H11O 109.5 . . ?
C106 C116 H11P 109.5 . . ?
C106 C116 H11Q 109.5 . . ?
H11P C116 H11Q 109.5 . . ?
C106 C116 H11R 109.5 . . ?
H11P C116 H11R 109.5 . . ?
H11Q C116 H11R 109.5 . . ?

loop_
_geom_bond_atom_site_label_1
_geom_bond_atom_site_label_2
_geom_bond_distance
_geom_bond_site_symmetry_2
_geom_bond_publ_flag
Cl1 Ru1 2.4093(7) . ?
N1 C1 1.156(4) . ?
N1 C2 1.446(4) . ?
Ru1 C1 1.931(3) . ?
Ru1 C11 2.020(3) . ?
Ru1 C106 2.197(3) . ?
Ru1 C101 2.204(3) . ?
Ru1 C105 2.279(3) . ?
Ru1 C103 2.279(3) . ?
Ru1 C104 2.280(3) . ?
Ru1 C102 2.285(3) . ?
C2 C3 1.525(4) . ?
C2 C7 1.527(4) . ?
C2 H2 1.0000 . ?
C3 C4 1.522(4) . ?
C3 H3A 0.9900 . ?
C3 H3B 0.9900 . ?
C4 C5 1.526(5) . ?
C4 H4A 0.9900 . ?
C4 H4B 0.9900 . ?
C5 C6 1.518(5) . ?
C5 H5A 0.9900 . ?
C5 H5B 0.9900 . ?
C6 C7 1.535(5) . ?
C6 H6A 0.9900 . ?
C6 H6B 0.9900 . ?
C7 H7A 0.9900 . ?
C7 H7B 0.9900 . ?
C11 C12 1.208(4) . ?
C12 C13 1.443(4) . ?
C13 C18 1.400(4) . ?
C13 C14 1.400(4) . ?
C14 C15 1.384(4) . ?
C14 H14 0.9500 . ?
C15 C16 1.378(5) . ?
C15 H15 0.9500 . ?
C16 C17 1.388(5) . ?
C16 H16 0.9500 . ?
C17 C18 1.387(4) . ?
C17 H17 0.9500 . ?
C18 H18 0.9500 . ?
C101 C106 1.431(4) . ?
C101 C102 1.436(4) . ?
C101 C111 1.509(4) . ?
C102 C103 1.404(4) . ?
C102 C112 1.515(4) . ?
C103 C104 1.456(4) . ?
C103 C113 1.512(4) . ?
C104 C105 1.407(4) . ?
C104 C114 1.507(4) . ?
C105 C106 1.445(4) . ?
C105 C115 1.505(4) . ?
C106 C116 1.510(4) . ?
C111 H11A 0.9800 . ?
C111 H11B 0.9800 . ?
C111 H11C 0.9800 . ?
C112 H11D 0.9800 . ?
C112 H11E 0.9800 . ?
C112 H11F 0.9800 . ?
C113 H11G 0.9800 . ?
C113 H11H 0.9800 . ?
C113 H11I 0.9800 . ?
C114 H11J 0.9800 . ?
C114 H11K 0.9800 . ?
C114 H11L 0.9800 . ?
C115 H11M 0.9800 . ?
C115 H11N 0.9800 . ?
C115 H11O 0.9800 . ?
C116 H11P 0.9800 . ?
C116 H11Q 0.9800 . ?
C116 H11R 0.9800 . ?
